data_7714041
loop_
_publ_author_name
'Garg, Alka Bansal'
'Lopez, Sinhue'
'Botella Vives, Pablo'
'Gomis, Oscar'
'Bandiello, Enrico'
'Osman, Hussien'
'Popescu, Catalin'
'Errandonea, Daniel'

_publ_section_title
;
 Exploring the crystal structure and properties of ytterbium
 orthoantimonate under high pressure
;
_journal_name_full 'Dalton Transactions'
_journal_paper_doi 10.1039/D3DT02480F
_journal_year 2023
_chemical_formula_moiety 'O4 Sb Yb'
_chemical_formula_structural YbSbO4
_chemical_formula_sum 'O4 Sb Yb'
_chemical_formula_weight 358.7876
_chemical_name_common 'Ytterbium orthoantimonate'
_space_group_IT_number 14
_space_group_name_Hall '-P 2ybc'
_space_group_name_H-M_alt 'P 1 21/c 1'
_symmetry_cell_setting monoclinic
_symmetry_space_group_name_Hall '-P 2ybc'
_cell_angle_alpha 90
_cell_angle_beta 98.7780(6)
_cell_angle_gamma 90
_cell_formula_units_Z 4
_cell_length_a 7.5046(4)
_cell_length_b 5.2713(4)
_cell_length_c 7.3682(4)
_cell_measurement_pressure 100000000
_cell_measurement_reflns_used 427
_cell_measurement_temperature 298
_cell_measurement_theta_max 120
_cell_measurement_theta_min 10
_cell_volume 288.06(3)
_diffrn_ambient_temperature 298
_diffrn_measured_fraction_theta_full 1
_diffrn_measurement_device_type 'Rigaku D/max diffractometer'
_diffrn_radiation_wavelength 1.5406
_diffrn_reflns_av_R_equivalents 0.05460
_diffrn_reflns_number 427
_exptl_absorpt_coefficient_mu 129.311
_exptl_crystal_density_diffrn 8.273
_exptl_crystal_description powder
_exptl_crystal_F_000 612.0
_cod_data_source_file d3dt02480f1.cif
_cod_data_source_block YbSbO4
_cod_original_cell_volume 288.07(3)
_cod_original_sg_symbol_H-M 'P 21/c'
_cod_database_code 7714041

loop_
_space_group_symop_operation_xyz
'x, y, z'
'-x, -y, -z'
'-x, y+1/2, -z+1/2'
'x, -y+1/2, z+1/2'

loop_
_atom_site_label
_atom_site_occupancy
_atom_site_fract_x
_atom_site_fract_y
_atom_site_fract_z
_atom_site_adp_type
_atom_site_U_iso_or_equiv
_atom_site_type_symbol
Yb 1.0 0.3562(5) 0.21570(5) 0.1097(5) Uiso 0.012700 Yb
Sb 1.0 0.15270(4) 0.72220(4) 0.30550(4) Uiso 0.012700 Sb
O1 1.0 0.0728(9) 0.11280(9) 0.69430(9) Uiso 0.012700 O
O2 1.0 0.1611(9) 0.6199(9) 0.5625(9) Uiso 0.012700 O
O3 1.0 0.3294(9) 0.5096(9) 0.8799(9) Uiso 0.012700 O
O4 1.0 0.3793(9) 0.5424(9) 0.3290(9) Uiso 0.012700 O

loop_
_geom_angle_atom_site_label_1
_geom_angle_atom_site_label_2
_geom_angle_atom_site_label_3
_geom_angle
O4 Sb O1 77.83(19)
O4 Sb O2 83.1(3)
O4 Sb O3 69.9(2)
O2 Sb O4 83.1(3)

loop_
_geom_bond_atom_site_label_1
_geom_bond_atom_site_label_2
_geom_bond_distance
Sb O1 4.4057(17)
Sb O2 1.961(7)
Sb O3 4.383(6)
Sb O4 1.931(7)
